data_7108504
loop_
_publ_author_name
'Tomokatsu Kushida'
'Zhiguo Zhou'
'Atsushi Wakamiya'
'Shigehiro Yamaguchi'

_publ_section_title
;
 Planarized B-Phenylborataanthracene: Structural and Electronic Impacts of
 Coplanar-Constraint
;
_journal_name_full Chem.Commun.
_journal_page_first 10715
_journal_paper_doi 10.1039/c2cc35874c
_journal_volume 48
_journal_year 2012
_chemical_formula_moiety 'C25 H22 B, C18 H36 K N2 O6'
_chemical_formula_sum 'C43 H58 B K N2 O6'
_chemical_formula_weight 748.82
_chemical_name_systematic
;
?
;
_space_group_IT_number 14
_symmetry_cell_setting monoclinic
_symmetry_Int_Tables_number 14
_symmetry_space_group_name_Hall '-P 2ybc'
_symmetry_space_group_name_H-M 'P 1 21/c 1'
_atom_sites_solution_hydrogens geom
_atom_sites_solution_primary direct
_atom_sites_solution_secondary difmap
_audit_creation_method SHELXL-97
_cell_angle_alpha 90.00
_cell_angle_beta 104.083(17)
_cell_angle_gamma 90.00
_cell_formula_units_Z 8
_cell_length_a 23.898(8)
_cell_length_b 18.387(4)
_cell_length_c 18.78(2)
_cell_measurement_reflns_used 205
_cell_measurement_temperature 123.1500
_cell_measurement_theta_max 31.5050
_cell_measurement_theta_min 2.8607
_cell_volume 8004(9)
_computing_structure_refinement 'SHELXL-97 (Sheldrick, 1997)'
_computing_structure_solution 'SHELXS-97 (Sheldrick, 1990)'
_diffrn_ambient_temperature 123.1500
_diffrn_detector_area_resol_mean 28.5714
_diffrn_measured_fraction_theta_full 0.998
_diffrn_measured_fraction_theta_max 0.998
_diffrn_measurement_device_type
;
Saturn70 CCD (4x4 bin mode) with MicroMax-007
;
_diffrn_measurement_method dtprofit.ref
_diffrn_radiation_monochromator VariMax
_diffrn_radiation_source 'fine-focus sealed tube'
_diffrn_radiation_type MoKa
_diffrn_radiation_wavelength 0.71070
_diffrn_reflns_av_R_equivalents 0.0803
_diffrn_reflns_av_sigmaI/netI 0.1080
_diffrn_reflns_limit_h_max 28
_diffrn_reflns_limit_h_min -25
_diffrn_reflns_limit_k_max 21
_diffrn_reflns_limit_k_min -21
_diffrn_reflns_limit_l_max 22
_diffrn_reflns_limit_l_min -22
_diffrn_reflns_number 52851
_diffrn_reflns_theta_full 25.00
_diffrn_reflns_theta_max 25.00
_diffrn_reflns_theta_min 2.86
_exptl_absorpt_coefficient_mu 0.182
_exptl_absorpt_correction_T_max 1.0000
_exptl_absorpt_correction_T_min 0.8470
_exptl_absorpt_correction_type multi-scan
_exptl_absorpt_process_details 'Jacobson, R. (1998) Private communication'
_exptl_crystal_colour red
_exptl_crystal_density_diffrn 1.243
_exptl_crystal_density_method 'not measured'
_exptl_crystal_description prism
_exptl_crystal_F_000 3216
_exptl_crystal_size_max 0.20
_exptl_crystal_size_mid 0.20
_exptl_crystal_size_min 0.10
_refine_diff_density_max 0.868
_refine_diff_density_min -0.463
_refine_diff_density_rms 0.081
_refine_ls_extinction_coef none
_refine_ls_extinction_method none
_refine_ls_goodness_of_fit_ref 1.151
_refine_ls_hydrogen_treatment constr
_refine_ls_matrix_type full
_refine_ls_number_parameters 963
_refine_ls_number_reflns 14066
_refine_ls_number_restraints 0
_refine_ls_restrained_S_all 1.151
_refine_ls_R_factor_all 0.1357
_refine_ls_R_factor_gt 0.1028
_refine_ls_shift/su_max 0.001
_refine_ls_shift/su_mean 0.000
_refine_ls_structure_factor_coef Fsqd
_refine_ls_weighting_details 'calc w=1/[\s^2^(Fo^2^)+(0.1249P)^2^+5.7902P] where P=(Fo^2^+2Fc^2^)/3'
_refine_ls_weighting_scheme calc
_refine_ls_wR_factor_gt 0.2467
_refine_ls_wR_factor_ref 0.2771
_reflns_number_gt 10214
_reflns_number_total 14066
_reflns_threshold_expression >2sigma(I)
_cod_data_source_file c2cc35874c.txt
_cod_data_source_block compound_2K
_cod_original_sg_symbol_H-M P21/c
_cod_database_code 7108504

loop_
_symmetry_equiv_pos_as_xyz
'x, y, z'
'-x, y+1/2, -z+1/2'
'-x, -y, -z'
'x, -y-1/2, z-1/2'

loop_
_atom_site_label
_atom_site_type_symbol
_atom_site_fract_x
_atom_site_fract_y
_atom_site_fract_z
_atom_site_U_iso_or_equiv
_atom_site_adp_type
_atom_site_occupancy
_atom_site_symmetry_multiplicity
_atom_site_calc_flag
_atom_site_refinement_flags
B1 B 0.1543(2) -0.1543(3) 0.2794(3) 0.0253(11) Uani 1 1 d .
C1 C 0.12875(18) -0.2237(2) 0.2450(2) 0.0254(10) Uani 1 1 d .
C2 C 0.11369(19) -0.2297(3) 0.1664(3) 0.0292(11) Uani 1 1 d .
C3 C 0.1202(2) -0.1683(3) 0.1234(3) 0.0306(11) Uani 1 1 d .
H1 H 0.1088 -0.1724 0.0726 0.037 Uiso 1 1 calc R
C4 C 0.1433(2) -0.1009(3) 0.1540(3) 0.0298(11) Uani 1 1 d .
C5 C 0.16230(19) -0.0919(2) 0.2318(3) 0.0279(10) Uani 1 1 d .
C6 C 0.12004(19) -0.2840(2) 0.2889(2) 0.0254(10) Uani 1 1 d .
C7 C 0.0991(2) -0.3483(3) 0.2551(3) 0.0321(11) Uani 1 1 d .
H2 H 0.0937 -0.3879 0.2836 0.038 Uiso 1 1 calc R
C8 C 0.0857(2) -0.3549(3) 0.1786(3) 0.0350(12) Uani 1 1 d .
H3 H 0.0717 -0.3989 0.1571 0.042 Uiso 1 1 calc R
C9 C 0.0928(2) -0.2979(3) 0.1346(3) 0.0326(11) Uani 1 1 d .
H4 H 0.0840 -0.3037 0.0839 0.039 Uiso 1 1 calc R
C10 C 0.18795(19) -0.0260(2) 0.2627(3) 0.0275(10) Uani 1 1 d .
C11 C 0.1929(2) 0.0304(3) 0.2165(3) 0.0323(11) Uani 1 1 d .
H5 H 0.2099 0.0738 0.2360 0.039 Uiso 1 1 calc R
C12 C 0.1724(2) 0.0231(3) 0.1401(3) 0.0346(12) Uani 1 1 d .
H6 H 0.1752 0.0626 0.1102 0.042 Uiso 1 1 calc R
C13 C 0.1487(2) -0.0401(3) 0.1083(3) 0.0358(12) Uani 1 1 d .
H7 H 0.1362 -0.0437 0.0575 0.043 Uiso 1 1 calc R
C14 C 0.17295(18) -0.1467(2) 0.3632(2) 0.0227(9) Uani 1 1 d .
C15 C 0.16269(18) -0.2047(2) 0.4072(2) 0.0252(10) Uani 1 1 d .
C16 C 0.1792(2) -0.1971(2) 0.4829(3) 0.0315(11) Uani 1 1 d .
H8 H 0.1726 -0.2349 0.5128 0.038 Uiso 1 1 calc R
C17 C 0.2056(2) -0.1335(3) 0.5145(3) 0.0341(11) Uani 1 1 d .
H9 H 0.2159 -0.1287 0.5653 0.041 Uiso 1 1 calc R
C18 C 0.2168(2) -0.0768(3) 0.4708(3) 0.0332(11) Uani 1 1 d .
H10 H 0.2355 -0.0352 0.4926 0.040 Uiso 1 1 calc R
C19 C 0.20007(19) -0.0824(2) 0.3950(3) 0.0277(10) Uani 1 1 d .
C20 C 0.1339(2) -0.2768(2) 0.3733(3) 0.0274(10) Uani 1 1 d .
C21 C 0.1734(2) -0.3405(3) 0.4079(3) 0.0395(13) Uani 1 1 d .
H11 H 0.2107 -0.3345 0.3983 0.059 Uiso 1 1 calc R
H12 H 0.1568 -0.3856 0.3871 0.059 Uiso 1 1 calc R
H13 H 0.1771 -0.3411 0.4600 0.059 Uiso 1 1 calc R
C22 C 0.0764(2) -0.2838(3) 0.3961(3) 0.0334(11) Uani 1 1 d .
H14 H 0.0835 -0.2799 0.4485 0.050 Uiso 1 1 calc R
H15 H 0.0593 -0.3301 0.3806 0.050 Uiso 1 1 calc R
H16 H 0.0507 -0.2457 0.3735 0.050 Uiso 1 1 calc R
C23 C 0.2151(2) -0.0196(2) 0.3463(3) 0.0296(11) Uani 1 1 d .
C24 C 0.2812(2) -0.0211(3) 0.3563(3) 0.0360(12) Uani 1 1 d .
H17 H 0.2999 -0.0196 0.4077 0.054 Uiso 1 1 calc R
H18 H 0.2928 0.0202 0.3322 0.054 Uiso 1 1 calc R
H19 H 0.2920 -0.0649 0.3352 0.054 Uiso 1 1 calc R
C25 C 0.1998(2) 0.0535(2) 0.3762(3) 0.0328(11) Uani 1 1 d .
H20 H 0.1592 0.0548 0.3738 0.049 Uiso 1 1 calc R
H21 H 0.2094 0.0923 0.3471 0.049 Uiso 1 1 calc R
H22 H 0.2212 0.0590 0.4262 0.049 Uiso 1 1 calc R
K1 K 0.09186(4) -0.61185(5) 0.23546(6) 0.0284(3) Uani 1 1 d .
N1 N 0.11785(17) -0.6281(2) 0.0871(2) 0.0338(10) Uani 1 1 d .
C26 C 0.1131(2) -0.7047(3) 0.0625(3) 0.0377(12) Uani 1 1 d .
H23 H 0.1368 -0.7118 0.0278 0.045 Uiso 1 1 calc R
H24 H 0.0734 -0.7147 0.0372 0.045 Uiso 1 1 calc R
C27 C 0.1316(2) -0.7576(3) 0.1246(3) 0.0406(13) Uani 1 1 d .
H25 H 0.1310 -0.8067 0.1056 0.049 Uiso 1 1 calc R
H26 H 0.1706 -0.7466 0.1521 0.049 Uiso 1 1 calc R
O1 O 0.09260(15) -0.75189(17) 0.1714(2) 0.0378(8) Uani 1 1 d .
C28 C 0.0972(2) -0.8112(3) 0.2210(3) 0.0413(13) Uani 1 1 d .
H27 H 0.1369 -0.8157 0.2493 0.050 Uiso 1 1 calc R
H28 H 0.0866 -0.8559 0.1937 0.050 Uiso 1 1 calc R
C29 C 0.0594(2) -0.7997(3) 0.2706(3) 0.0401(13) Uani 1 1 d .
H29 H 0.0203 -0.7908 0.2424 0.048 Uiso 1 1 calc R
H30 H 0.0592 -0.8429 0.3003 0.048 Uiso 1 1 calc R
O2 O 0.07950(15) -0.73912(17) 0.31685(19) 0.0364(8) Uani 1 1 d .
C30 C 0.0443(2) -0.7280(3) 0.3675(3) 0.0400(13) Uani 1 1 d .
H31 H 0.0427 -0.7721 0.3952 0.048 Uiso 1 1 calc R
H32 H 0.0053 -0.7155 0.3411 0.048 Uiso 1 1 calc R
C31 C 0.0700(2) -0.6672(3) 0.4186(3) 0.0411(13) Uani 1 1 d .
H33 H 0.0518 -0.6664 0.4595 0.049 Uiso 1 1 calc R
H34 H 0.1107 -0.6767 0.4383 0.049 Uiso 1 1 calc R
N2 N 0.06316(17) -0.5956(2) 0.3831(2) 0.0322(9) Uani 1 1 d .
C32 C 0.1779(2) -0.6039(3) 0.0964(3) 0.0391(13) Uani 1 1 d .
H35 H 0.1849 -0.5961 0.0482 0.047 Uiso 1 1 calc R
H36 H 0.2034 -0.6426 0.1199 0.047 Uiso 1 1 calc R
C33 C 0.1935(2) -0.5353(3) 0.1409(3) 0.0386(12) Uani 1 1 d .
H37 H 0.2320 -0.5197 0.1393 0.046 Uiso 1 1 calc R
H38 H 0.1666 -0.4968 0.1204 0.046 Uiso 1 1 calc R
O3 O 0.19157(14) -0.54899(17) 0.21478(18) 0.0329(8) Uani 1 1 d .
C34 C 0.2176(2) -0.4914(3) 0.2626(3) 0.0374(12) Uani 1 1 d .
H39 H 0.1947 -0.4475 0.2513 0.045 Uiso 1 1 calc R
H40 H 0.2560 -0.4815 0.2562 0.045 Uiso 1 1 calc R
C35 C 0.2211(2) -0.5146(3) 0.3400(3) 0.0372(12) Uani 1 1 d .
H41 H 0.2436 -0.5589 0.3509 0.045 Uiso 1 1 calc R
H42 H 0.2398 -0.4771 0.3738 0.045 Uiso 1 1 calc R
O4 O 0.16479(13) -0.52680(17) 0.34859(18) 0.0319(8) Uani 1 1 d .
C36 C 0.1639(2) -0.5485(3) 0.4213(3) 0.0382(12) Uani 1 1 d .
H43 H 0.1887 -0.5168 0.4567 0.046 Uiso 1 1 calc R
H44 H 0.1781 -0.5979 0.4302 0.046 Uiso 1 1 calc R
C37 C 0.1033(2) -0.5440(3) 0.4297(3) 0.0384(12) Uani 1 1 d .
H45 H 0.1035 -0.5532 0.4807 0.046 Uiso 1 1 calc R
H46 H 0.0891 -0.4950 0.4180 0.046 Uiso 1 1 calc R
C38 C 0.0775(2) -0.5837(3) 0.0323(3) 0.0375(12) Uani 1 1 d .
H47 H 0.0796 -0.5987 -0.0165 0.045 Uiso 1 1 calc R
H48 H 0.0893 -0.5331 0.0385 0.045 Uiso 1 1 calc R
C39 C 0.0166(2) -0.5899(3) 0.0385(3) 0.0350(12) Uani 1 1 d .
H49 H -0.0092 -0.5674 -0.0037 0.042 Uiso 1 1 calc R
H50 H 0.0060 -0.6407 0.0400 0.042 Uiso 1 1 calc R
O5 O 0.01195(13) -0.55425(18) 0.10424(18) 0.0339(8) Uani 1 1 d .
C40 C -0.0441(2) -0.5599(3) 0.1168(3) 0.0394(13) Uani 1 1 d .
H51 H -0.0528 -0.6104 0.1244 0.047 Uiso 1 1 calc R
H52 H -0.0726 -0.5419 0.0745 0.047 Uiso 1 1 calc R
C41 C -0.0458(2) -0.5162(3) 0.1829(3) 0.0384(12) Uani 1 1 d .
H53 H -0.0328 -0.4670 0.1775 0.046 Uiso 1 1 calc R
H54 H -0.0850 -0.5138 0.1887 0.046 Uiso 1 1 calc R
O6 O -0.00952(14) -0.54925(17) 0.24546(19) 0.0342(8) Uani 1 1 d .
C42 C -0.0134(2) -0.5145(3) 0.3123(3) 0.0384(12) Uani 1 1 d .
H55 H -0.0524 -0.4976 0.3086 0.046 Uiso 1 1 calc R
H56 H 0.0124 -0.4730 0.3222 0.046 Uiso 1 1 calc R
C43 C 0.0034(2) -0.5695(3) 0.3727(3) 0.0401(13) Uani 1 1 d .
H57 H -0.0010 -0.5480 0.4182 0.048 Uiso 1 1 calc R
H58 H -0.0227 -0.6107 0.3616 0.048 Uiso 1 1 calc R
B2 B 0.3504(2) -0.5906(3) 0.2479(3) 0.0240(11) Uani 1 1 d .
C44 C 0.36354(18) -0.5194(2) 0.2162(3) 0.0246(10) Uani 1 1 d .
C45 C 0.35051(19) -0.5118(2) 0.1377(3) 0.0298(11) Uani 1 1 d .
C46 C 0.32941(19) -0.5720(3) 0.0924(3) 0.0295(11) Uani 1 1 d .
H59 H 0.3223 -0.5662 0.0418 0.035 Uiso 1 1 calc R
C47 C 0.31861(19) -0.6404(3) 0.1201(3) 0.0285(11) Uani 1 1 d .
C48 C 0.32623(19) -0.6518(2) 0.1972(3) 0.0275(10) Uani 1 1 d .
C49 C 0.38818(19) -0.4608(2) 0.2626(3) 0.0261(10) Uani 1 1 d .
C50 C 0.39801(19) -0.3954(2) 0.2323(3) 0.0292(11) Uani 1 1 d .
H60 H 0.4144 -0.3570 0.2625 0.035 Uiso 1 1 calc R
C51 C 0.3831(2) -0.3866(3) 0.1548(3) 0.0362(12) Uani 1 1 d .
H61 H 0.3891 -0.3418 0.1348 0.043 Uiso 1 1 calc R
C52 C 0.3603(2) -0.4424(3) 0.1091(3) 0.0336(11) Uani 1 1 d .
H62 H 0.3509 -0.4351 0.0586 0.040 Uiso 1 1 calc R
C53 C 0.31215(19) -0.7187(2) 0.2255(3) 0.0272(10) Uani 1 1 d .
C54 C 0.2927(2) -0.7756(3) 0.1776(3) 0.0353(12) Uani 1 1 d .
H63 H 0.2837 -0.8201 0.1955 0.042 Uiso 1 1 calc R
C55 C 0.2867(2) -0.7661(3) 0.1019(3) 0.0400(13) Uani 1 1 d .
H64 H 0.2747 -0.8052 0.0706 0.048 Uiso 1 1 calc R
C56 C 0.2978(2) -0.7010(3) 0.0728(3) 0.0356(12) Uani 1 1 d .
H65 H 0.2920 -0.6960 0.0222 0.043 Uiso 1 1 calc R
C57 C 0.36190(19) -0.6000(2) 0.3306(2) 0.0252(10) Uani 1 1 d .
C58 C 0.38889(19) -0.5434(2) 0.3780(3) 0.0275(10) Uani 1 1 d .
C59 C 0.4011(2) -0.5540(3) 0.4525(3) 0.0304(11) Uani 1 1 d .
H66 H 0.4203 -0.5180 0.4838 0.036 Uiso 1 1 calc R
C60 C 0.3848(2) -0.6185(3) 0.4819(3) 0.0385(12) Uani 1 1 d .
H67 H 0.3925 -0.6246 0.5325 0.046 Uiso 1 1 calc R
C61 C 0.3573(2) -0.6734(3) 0.4355(3) 0.0379(12) Uani 1 1 d .
H68 H 0.3463 -0.7159 0.4552 0.046 Uiso 1 1 calc R
C62 C 0.34605(19) -0.6653(2) 0.3595(3) 0.0264(10) Uani 1 1 d .
C63 C 0.4058(2) -0.4702(2) 0.3470(3) 0.0282(10) Uani 1 1 d .
C64 C 0.3788(2) -0.4087(3) 0.3825(3) 0.0376(12) Uani 1 1 d .
H69 H 0.3375 -0.4113 0.3660 0.056 Uiso 1 1 calc R
H70 H 0.3919 -0.3627 0.3687 0.056 Uiso 1 1 calc R
H71 H 0.3900 -0.4138 0.4349 0.056 Uiso 1 1 calc R
C65 C 0.4721(2) -0.4639(3) 0.3714(3) 0.0393(13) Uani 1 1 d .
H72 H 0.4842 -0.4658 0.4240 0.059 Uiso 1 1 calc R
H73 H 0.4841 -0.4186 0.3544 0.059 Uiso 1 1 calc R
H74 H 0.4893 -0.5035 0.3509 0.059 Uiso 1 1 calc R
C66 C 0.31291(19) -0.7257(2) 0.3087(3) 0.0280(11) Uani 1 1 d .
C67 C 0.2488(2) -0.7214(3) 0.3132(3) 0.0391(13) Uani 1 1 d .
H75 H 0.2470 -0.7228 0.3637 0.059 Uiso 1 1 calc R
H76 H 0.2279 -0.7619 0.2875 0.059 Uiso 1 1 calc R
H77 H 0.2320 -0.6769 0.2912 0.059 Uiso 1 1 calc R
C68 C 0.3363(2) -0.8006(2) 0.3388(3) 0.0396(13) Uani 1 1 d .
H78 H 0.3771 -0.8025 0.3430 0.059 Uiso 1 1 calc R
H79 H 0.3175 -0.8380 0.3059 0.059 Uiso 1 1 calc R
H80 H 0.3288 -0.8079 0.3863 0.059 Uiso 1 1 calc R
K2 K 0.40926(4) -0.13648(5) 0.26781(6) 0.0294(3) Uani 1 1 d .
N3 N 0.32954(17) -0.1193(2) 0.1166(2) 0.0315(9) Uani 1 1 d .
C69 C 0.3250(2) -0.0430(3) 0.0906(3) 0.0375(12) Uani 1 1 d .
H81 H 0.2877 -0.0359 0.0566 0.045 Uiso 1 1 calc R
H82 H 0.3545 -0.0340 0.0642 0.045 Uiso 1 1 calc R
C70 C 0.3317(2) 0.0111(3) 0.1519(3) 0.0379(12) Uani 1 1 d .
H83 H 0.3255 0.0601 0.1322 0.046 Uiso 1 1 calc R
H84 H 0.3036 0.0016 0.1804 0.046 Uiso 1 1 calc R
O7 O 0.38846(15) 0.00436(17) 0.19708(19) 0.0363(8) Uani 1 1 d .
C71 C 0.4012(3) 0.0620(3) 0.2493(3) 0.0439(14) Uani 1 1 d .
H85 H 0.3722 0.0636 0.2776 0.053 Uiso 1 1 calc R
H86 H 0.4006 0.1081 0.2241 0.053 Uiso 1 1 calc R
C72 C 0.4587(3) 0.0502(3) 0.2990(3) 0.0465(14) Uani 1 1 d .
H87 H 0.4870 0.0421 0.2705 0.056 Uiso 1 1 calc R
H88 H 0.4702 0.0929 0.3294 0.056 Uiso 1 1 calc R
O8 O 0.45634(15) -0.01096(17) 0.34386(19) 0.0368(8) Uani 1 1 d .
C73 C 0.5109(2) -0.0262(3) 0.3924(3) 0.0400(13) Uani 1 1 d .
H89 H 0.5279 0.0185 0.4155 0.048 Uiso 1 1 calc R
H90 H 0.5367 -0.0466 0.3650 0.048 Uiso 1 1 calc R
C74 C 0.5031(2) -0.0790(3) 0.4499(3) 0.0391(12) Uani 1 1 d .
H91 H 0.5374 -0.0787 0.4901 0.047 Uiso 1 1 calc R
H92 H 0.4708 -0.0636 0.4690 0.047 Uiso 1 1 calc R
N4 N 0.49254(17) -0.1536(2) 0.4208(2) 0.0335(10) Uani 1 1 d .
C75 C 0.2722(2) -0.1445(3) 0.1229(3) 0.0375(12) Uani 1 1 d .
H93 H 0.2484 -0.1534 0.0739 0.045 Uiso 1 1 calc R
H94 H 0.2541 -0.1057 0.1444 0.045 Uiso 1 1 calc R
C76 C 0.2726(2) -0.2124(3) 0.1682(3) 0.0352(12) Uani 1 1 d .
H95 H 0.2334 -0.2286 0.1647 0.042 Uiso 1 1 calc R
H96 H 0.2932 -0.2510 0.1502 0.042 Uiso 1 1 calc R
O9 O 0.30039(14) -0.19589(17) 0.24272(19) 0.0344(8) Uani 1 1 d .
C77 C 0.2918(2) -0.2525(3) 0.2917(3) 0.0358(12) Uani 1 1 d .
H97 H 0.3117 -0.2964 0.2828 0.043 Uiso 1 1 calc R
H98 H 0.2510 -0.2635 0.2832 0.043 Uiso 1 1 calc R
C78 C 0.3148(2) -0.2277(3) 0.3687(3) 0.0338(11) Uani 1 1 d .
H99 H 0.2954 -0.1834 0.3774 0.041 Uiso 1 1 calc R
H100 H 0.3081 -0.2646 0.4026 0.041 Uiso 1 1 calc R
O10 O 0.37523(13) -0.21483(17) 0.37987(18) 0.0331(8) Uani 1 1 d .
C79 C 0.3999(2) -0.1849(3) 0.4500(3) 0.0392(12) Uani 1 1 d .
H101 H 0.3839 -0.2085 0.4868 0.047 Uiso 1 1 calc R
H102 H 0.3912 -0.1333 0.4501 0.047 Uiso 1 1 calc R
C80 C 0.4640(2) -0.1962(3) 0.4673(3) 0.0388(12) Uani 1 1 d .
H103 H 0.4804 -0.1832 0.5182 0.047 Uiso 1 1 calc R
H104 H 0.4718 -0.2473 0.4616 0.047 Uiso 1 1 calc R
C81 C 0.3520(2) -0.1652(3) 0.0665(3) 0.0347(12) Uani 1 1 d .
H105 H 0.3338 -0.1517 0.0163 0.042 Uiso 1 1 calc R
H106 H 0.3424 -0.2156 0.0734 0.042 Uiso 1 1 calc R
C82 C 0.4165(2) -0.1576(3) 0.0794(3) 0.0355(12) Uani 1 1 d .
H107 H 0.4291 -0.1771 0.0379 0.043 Uiso 1 1 calc R
H108 H 0.4273 -0.1067 0.0849 0.043 Uiso 1 1 calc R
O11 O 0.44309(13) -0.19634(17) 0.14418(18) 0.0318(8) Uani 1 1 d .
C83 C 0.50421(19) -0.1942(3) 0.1597(3) 0.0377(12) Uani 1 1 d .
H109 H 0.5176 -0.1444 0.1681 0.045 Uiso 1 1 calc R
H110 H 0.5173 -0.2133 0.1184 0.045 Uiso 1 1 calc R
C84 C 0.5280(2) -0.2389(3) 0.2264(3) 0.0361(12) Uani 1 1 d .
H111 H 0.5115 -0.2874 0.2200 0.043 Uiso 1 1 calc R
H112 H 0.5695 -0.2432 0.2344 0.043 Uiso 1 1 calc R
O12 O 0.51438(14) -0.20513(18) 0.28717(18) 0.0351(8) Uani 1 1 d .
C85 C 0.5389(2) -0.2416(3) 0.3554(3) 0.0369(12) Uani 1 1 d .
H113 H 0.5757 -0.2632 0.3541 0.044 Uiso 1 1 calc R
H114 H 0.5133 -0.2798 0.3637 0.044 Uiso 1 1 calc R
C86 C 0.5470(2) -0.1871(3) 0.4144(3) 0.0372(12) Uani 1 1 d .
H115 H 0.5727 -0.1494 0.4052 0.045 Uiso 1 1 calc R
H116 H 0.5653 -0.2102 0.4607 0.045 Uiso 1 1 calc R

loop_
_atom_site_aniso_label
_atom_site_aniso_U_11
_atom_site_aniso_U_22
_atom_site_aniso_U_33
_atom_site_aniso_U_23
_atom_site_aniso_U_13
_atom_site_aniso_U_12
B1 0.022(3) 0.023(3) 0.034(3) 0.004(2) 0.011(2) 0.006(2)
C1 0.018(2) 0.025(2) 0.033(3) 0.002(2) 0.0056(19) 0.0037(18)
C2 0.022(2) 0.027(3) 0.038(3) -0.003(2) 0.007(2) 0.004(2)
C3 0.031(3) 0.029(3) 0.033(3) 0.000(2) 0.011(2) 0.007(2)
C4 0.024(2) 0.034(3) 0.033(3) 0.004(2) 0.010(2) 0.011(2)
C5 0.022(2) 0.025(2) 0.037(3) 0.004(2) 0.006(2) 0.0061(19)
C6 0.024(2) 0.024(2) 0.030(2) 0.000(2) 0.0099(19) 0.0011(19)
C7 0.028(3) 0.028(3) 0.041(3) -0.001(2) 0.011(2) 0.002(2)
C8 0.031(3) 0.026(3) 0.047(3) -0.012(2) 0.008(2) -0.003(2)
C9 0.025(3) 0.037(3) 0.035(3) -0.004(2) 0.004(2) 0.003(2)
C10 0.024(2) 0.023(2) 0.038(3) 0.007(2) 0.011(2) 0.0032(19)
C11 0.028(3) 0.023(2) 0.049(3) 0.005(2) 0.014(2) 0.005(2)
C12 0.040(3) 0.024(3) 0.046(3) 0.013(2) 0.021(2) 0.011(2)
C13 0.044(3) 0.034(3) 0.033(3) 0.007(2) 0.017(2) 0.017(2)
C14 0.016(2) 0.021(2) 0.032(2) 0.0000(19) 0.0080(18) 0.0026(18)
C15 0.019(2) 0.021(2) 0.035(3) -0.001(2) 0.0077(19) -0.0017(18)
C16 0.037(3) 0.020(2) 0.038(3) 0.006(2) 0.011(2) -0.006(2)
C17 0.042(3) 0.029(3) 0.031(3) 0.000(2) 0.008(2) -0.002(2)
C18 0.033(3) 0.029(3) 0.034(3) -0.004(2) 0.000(2) -0.005(2)
C19 0.024(2) 0.020(2) 0.041(3) 0.005(2) 0.010(2) 0.0020(19)
C20 0.028(3) 0.021(2) 0.034(3) 0.002(2) 0.007(2) -0.0033(19)
C21 0.038(3) 0.021(2) 0.055(3) 0.001(2) 0.003(2) -0.002(2)
C22 0.033(3) 0.033(3) 0.037(3) 0.003(2) 0.014(2) -0.007(2)
C23 0.025(2) 0.020(2) 0.044(3) 0.005(2) 0.007(2) -0.0015(19)
C24 0.028(3) 0.030(3) 0.049(3) 0.009(2) 0.007(2) -0.003(2)
C25 0.035(3) 0.019(2) 0.044(3) 0.001(2) 0.009(2) -0.003(2)
K1 0.0278(6) 0.0195(5) 0.0373(6) 0.0001(4) 0.0068(4) 0.0005(4)
N1 0.030(2) 0.028(2) 0.044(3) -0.0038(19) 0.0101(19) 0.0042(18)
C26 0.046(3) 0.030(3) 0.040(3) -0.009(2) 0.017(2) 0.005(2)
C27 0.041(3) 0.034(3) 0.049(3) -0.011(2) 0.015(3) 0.007(2)
O1 0.037(2) 0.0213(17) 0.053(2) 0.0032(16) 0.0063(17) 0.0081(15)
C28 0.043(3) 0.015(2) 0.063(4) -0.001(2) 0.006(3) 0.001(2)
C29 0.040(3) 0.022(2) 0.051(3) 0.003(2) -0.003(3) -0.006(2)
O2 0.039(2) 0.0211(17) 0.046(2) 0.0034(15) 0.0030(16) -0.0072(15)
C30 0.050(3) 0.028(3) 0.042(3) 0.010(2) 0.010(3) -0.009(2)
C31 0.046(3) 0.038(3) 0.038(3) 0.007(2) 0.008(2) -0.011(3)
N2 0.039(2) 0.024(2) 0.032(2) 0.0005(17) 0.0065(18) -0.0068(18)
C32 0.034(3) 0.042(3) 0.046(3) -0.005(3) 0.019(2) 0.008(2)
C33 0.033(3) 0.035(3) 0.050(3) 0.000(2) 0.015(2) -0.001(2)
O3 0.0323(19) 0.0279(17) 0.040(2) -0.0069(15) 0.0116(15) -0.0054(14)
C34 0.028(3) 0.028(3) 0.060(3) -0.015(2) 0.019(2) -0.003(2)
C35 0.024(3) 0.031(3) 0.056(3) -0.015(2) 0.010(2) -0.002(2)
O4 0.0263(18) 0.0306(18) 0.0393(19) -0.0057(15) 0.0091(15) -0.0049(14)
C36 0.039(3) 0.030(3) 0.041(3) -0.004(2) 0.001(2) -0.006(2)
C37 0.044(3) 0.033(3) 0.037(3) -0.002(2) 0.009(2) -0.006(2)
C38 0.038(3) 0.038(3) 0.038(3) 0.002(2) 0.011(2) 0.007(2)
C39 0.040(3) 0.030(3) 0.032(3) 0.004(2) 0.003(2) 0.003(2)
O5 0.0258(18) 0.0326(19) 0.043(2) -0.0012(16) 0.0084(15) -0.0008(14)
C40 0.023(3) 0.039(3) 0.053(3) 0.014(3) 0.002(2) 0.000(2)
C41 0.033(3) 0.031(3) 0.052(3) 0.014(2) 0.012(2) 0.009(2)
O6 0.0293(19) 0.0291(18) 0.044(2) 0.0009(16) 0.0086(15) 0.0067(15)
C42 0.038(3) 0.030(3) 0.050(3) -0.007(2) 0.016(2) -0.008(2)
C43 0.037(3) 0.042(3) 0.046(3) -0.006(3) 0.019(2) -0.009(2)
B2 0.019(3) 0.022(3) 0.032(3) -0.001(2) 0.007(2) 0.002(2)
C44 0.016(2) 0.020(2) 0.039(3) 0.002(2) 0.0085(19) 0.0017(18)
C45 0.020(2) 0.025(2) 0.044(3) 0.004(2) 0.008(2) 0.0029(19)
C46 0.022(2) 0.035(3) 0.032(3) -0.003(2) 0.0066(19) 0.004(2)
C47 0.022(2) 0.031(3) 0.034(3) -0.011(2) 0.009(2) 0.004(2)
C48 0.026(2) 0.022(2) 0.038(3) -0.004(2) 0.013(2) 0.0016(19)
C49 0.026(2) 0.018(2) 0.036(3) 0.0056(19) 0.010(2) 0.0077(19)
C50 0.023(2) 0.018(2) 0.046(3) 0.005(2) 0.009(2) 0.0020(19)
C51 0.034(3) 0.021(2) 0.055(3) 0.015(2) 0.015(2) 0.004(2)
C52 0.028(3) 0.037(3) 0.037(3) 0.011(2) 0.010(2) 0.005(2)
C53 0.021(2) 0.017(2) 0.046(3) -0.006(2) 0.012(2) -0.0005(18)
C54 0.032(3) 0.021(2) 0.053(3) -0.001(2) 0.011(2) 0.004(2)
C55 0.039(3) 0.027(3) 0.051(3) -0.013(2) 0.007(2) 0.002(2)
C56 0.032(3) 0.036(3) 0.040(3) -0.009(2) 0.011(2) 0.007(2)
C57 0.023(2) 0.020(2) 0.033(3) -0.0015(19) 0.0087(19) 0.0040(18)
C58 0.024(2) 0.023(2) 0.036(3) 0.005(2) 0.008(2) 0.0064(19)
C59 0.029(3) 0.026(2) 0.033(3) -0.002(2) 0.002(2) -0.002(2)
C60 0.046(3) 0.033(3) 0.034(3) 0.009(2) 0.004(2) 0.003(2)
C61 0.045(3) 0.025(3) 0.046(3) 0.006(2) 0.015(2) 0.000(2)
C62 0.021(2) 0.021(2) 0.039(3) 0.004(2) 0.012(2) 0.0018(18)
C63 0.026(2) 0.020(2) 0.037(3) 0.000(2) 0.005(2) 0.0004(19)
C64 0.050(3) 0.023(3) 0.039(3) 0.001(2) 0.009(2) 0.003(2)
C65 0.027(3) 0.033(3) 0.052(3) 0.008(2) -0.001(2) -0.009(2)
C66 0.025(2) 0.017(2) 0.046(3) -0.001(2) 0.017(2) -0.0010(19)
C67 0.033(3) 0.033(3) 0.052(3) -0.014(2) 0.013(2) -0.008(2)
C68 0.053(3) 0.018(2) 0.053(3) 0.003(2) 0.022(3) 0.003(2)
K2 0.0286(6) 0.0213(5) 0.0394(6) -0.0012(4) 0.0107(5) 0.0003(4)
N3 0.028(2) 0.026(2) 0.041(2) 0.0028(18) 0.0084(18) 0.0035(17)
C69 0.042(3) 0.033(3) 0.037(3) 0.008(2) 0.009(2) 0.004(2)
C70 0.035(3) 0.025(3) 0.054(3) 0.002(2) 0.011(2) 0.011(2)
O7 0.037(2) 0.0246(17) 0.050(2) -0.0027(16) 0.0163(17) 0.0021(15)
C71 0.060(4) 0.015(2) 0.061(4) 0.001(2) 0.024(3) 0.002(2)
C72 0.062(4) 0.025(3) 0.058(4) -0.002(3) 0.025(3) -0.010(3)
O8 0.044(2) 0.0218(17) 0.048(2) -0.0020(15) 0.0185(17) -0.0084(15)
C73 0.039(3) 0.028(3) 0.055(3) -0.011(2) 0.015(3) -0.005(2)
C74 0.044(3) 0.032(3) 0.042(3) -0.006(2) 0.010(2) -0.007(2)
N4 0.031(2) 0.029(2) 0.040(2) -0.0024(19) 0.0089(18) -0.0020(18)
C75 0.031(3) 0.039(3) 0.042(3) 0.004(2) 0.007(2) 0.001(2)
C76 0.029(3) 0.033(3) 0.042(3) -0.006(2) 0.005(2) -0.003(2)
O9 0.0292(18) 0.0269(18) 0.045(2) 0.0079(15) 0.0055(15) -0.0029(14)
C77 0.021(2) 0.029(3) 0.059(3) 0.010(2) 0.013(2) -0.003(2)
C78 0.026(3) 0.030(3) 0.047(3) 0.008(2) 0.013(2) 0.002(2)
O10 0.0258(18) 0.0306(18) 0.043(2) 0.0012(15) 0.0085(15) 0.0011(14)
C79 0.042(3) 0.034(3) 0.045(3) 0.003(2) 0.017(2) -0.001(2)
C80 0.037(3) 0.040(3) 0.037(3) 0.006(2) 0.006(2) -0.002(2)
C81 0.040(3) 0.027(3) 0.037(3) -0.003(2) 0.010(2) 0.000(2)
C82 0.046(3) 0.025(3) 0.038(3) -0.002(2) 0.015(2) 0.002(2)
O11 0.0270(18) 0.0262(17) 0.043(2) -0.0007(15) 0.0096(15) 0.0010(14)
C83 0.017(2) 0.041(3) 0.058(3) -0.012(3) 0.015(2) -0.004(2)
C84 0.027(3) 0.033(3) 0.051(3) -0.009(2) 0.014(2) 0.004(2)
O12 0.0318(19) 0.0327(19) 0.041(2) -0.0023(16) 0.0095(15) 0.0087(15)
C85 0.027(3) 0.032(3) 0.051(3) 0.004(2) 0.008(2) 0.008(2)
C86 0.028(3) 0.039(3) 0.043(3) 0.000(2) 0.006(2) -0.003(2)

loop_
_atom_type_symbol
_atom_type_description
_atom_type_scat_dispersion_real
_atom_type_scat_dispersion_imag
_atom_type_scat_source
C C 0.0033 0.0016 'International Tables Vol C Tables 4.2.6.8 and 6.1.1.4'
H H 0.0000 0.0000 'International Tables Vol C Tables 4.2.6.8 and 6.1.1.4'
B B 0.0013 0.0007 'International Tables Vol C Tables 4.2.6.8 and 6.1.1.4'
K K 0.2009 0.2494 'International Tables Vol C Tables 4.2.6.8 and 6.1.1.4'
N N 0.0061 0.0033 'International Tables Vol C Tables 4.2.6.8 and 6.1.1.4'
O O 0.0106 0.0060 'International Tables Vol C Tables 4.2.6.8 and 6.1.1.4'

loop_
_geom_angle_atom_site_label_1
_geom_angle_atom_site_label_2
_geom_angle_atom_site_label_3
_geom_angle
C1 B1 C5 119.7(4)
C1 B1 C14 120.6(4)
C5 B1 C14 119.7(4)
C6 C1 C2 120.0(4)
C6 C1 B1 121.1(4)
C2 C1 B1 119.0(4)
C3 C2 C9 122.5(4)
C3 C2 C1 119.3(4)
C9 C2 C1 118.2(4)
C2 C3 C4 123.4(4)
C2 C3 H1 118.3
C4 C3 H1 118.3
C3 C4 C5 120.6(4)
C3 C4 C13 121.4(4)
C5 C4 C13 118.0(4)
C10 C5 C4 121.0(4)
C10 C5 B1 121.1(4)
C4 C5 B1 117.9(4)
C7 C6 C1 119.2(4)
C7 C6 C20 120.7(4)
C1 C6 C20 120.1(4)
C6 C7 C8 120.9(5)
C6 C7 H2 119.5
C8 C7 H2 119.5
C9 C8 C7 121.5(4)
C9 C8 H3 119.3
C7 C8 H3 119.3
C8 C9 C2 120.2(5)
C8 C9 H4 119.9
C2 C9 H4 119.9
C11 C10 C5 118.7(5)
C11 C10 C23 120.2(4)
C5 C10 C23 120.9(4)
C10 C11 C12 120.7(5)
C10 C11 H5 119.6
C12 C11 H5 119.6
C13 C12 C11 122.1(4)
C13 C12 H6 118.9
C11 C12 H6 118.9
C12 C13 C4 119.3(5)
C12 C13 H7 120.3
C4 C13 H7 120.3
C15 C14 C19 121.0(4)
C15 C14 B1 119.0(4)
C19 C14 B1 120.0(4)
C16 C15 C14 118.6(4)
C16 C15 C20 119.5(4)
C14 C15 C20 121.9(4)
C15 C16 C17 120.6(4)
C15 C16 H8 119.7
C17 C16 H8 119.7
C18 C17 C16 120.6(5)
C18 C17 H9 119.7
C16 C17 H9 119.7
C19 C18 C17 120.2(4)
C19 C18 H10 119.9
C17 C18 H10 119.9
C18 C19 C14 119.0(4)
C18 C19 C23 119.7(4)
C14 C19 C23 121.1(4)
C22 C20 C6 107.2(4)
C22 C20 C21 108.3(4)
C6 C20 C21 108.9(4)
C22 C20 C15 107.0(4)
C6 C20 C15 117.2(4)
C21 C20 C15 108.0(4)
C20 C21 H11 109.5
C20 C21 H12 109.5
H11 C21 H12 109.5
C20 C21 H13 109.5
H11 C21 H13 109.5
H12 C21 H13 109.5
C20 C22 H14 109.5
C20 C22 H15 109.5
H14 C22 H15 109.5
C20 C22 H16 109.5
H14 C22 H16 109.5
H15 C22 H16 109.5
C25 C23 C24 107.4(4)
C25 C23 C10 111.0(4)
C24 C23 C10 106.6(4)
C25 C23 C19 108.8(4)
C24 C23 C19 106.8(4)
C10 C23 C19 115.8(4)
C23 C24 H17 109.5
C23 C24 H18 109.5
H17 C24 H18 109.5
C23 C24 H19 109.5
H17 C24 H19 109.5
H18 C24 H19 109.5
C23 C25 H20 109.5
C23 C25 H21 109.5
H20 C25 H21 109.5
C23 C25 H22 109.5
H20 C25 H22 109.5
H21 C25 H22 109.5
O6 K1 O3 130.11(10)
O6 K1 O1 120.52(10)
O3 K1 O1 103.01(10)
O6 K1 O2 95.73(10)
O3 K1 O2 128.70(10)
O1 K1 O2 59.71(11)
O6 K1 O4 96.25(10)
O3 K1 O4 59.01(10)
O1 K1 O4 138.01(10)
O2 K1 O4 100.05(11)
O6 K1 O5 59.78(11)
O3 K1 O5 97.99(10)
O1 K1 O5 92.36(11)
O2 K1 O5 128.15(10)
O4 K1 O5 125.62(10)
O6 K1 N1 119.44(11)
O3 K1 N1 62.11(10)
O1 K1 N1 59.66(11)
O2 K1 N1 119.07(11)
O4 K1 N1 121.02(11)
O5 K1 N1 59.74(11)
O6 K1 N2 59.52(11)
O3 K1 N2 118.89(11)
O1 K1 N2 120.21(11)
O2 K1 N2 60.93(11)
O4 K1 N2 59.94(11)
O5 K1 N2 119.25(12)
N1 K1 N2 178.84(11)
C32 N1 C38 111.6(4)
C32 N1 C26 108.9(4)
C38 N1 C26 108.9(4)
C32 N1 K1 105.9(3)
C38 N1 K1 110.0(3)
C26 N1 K1 111.5(3)
N1 C26 C27 112.9(4)
N1 C26 H23 109.0
C27 C26 H23 109.0
N1 C26 H24 109.0
C27 C26 H24 109.0
H23 C26 H24 107.8
O1 C27 C26 108.5(4)
O1 C27 H25 110.0
C26 C27 H25 110.0
O1 C27 H26 110.0
C26 C27 H26 110.0
H25 C27 H26 108.4
C28 O1 C27 112.8(4)
C28 O1 K1 115.1(3)
C27 O1 K1 113.5(3)
O1 C28 C29 110.2(4)
O1 C28 H27 109.6
C29 C28 H27 109.6
O1 C28 H28 109.6
C29 C28 H28 109.6
H27 C28 H28 108.1
O2 C29 C28 109.4(4)
O2 C29 H29 109.8
C28 C29 H29 109.8
O2 C29 H30 109.8
C28 C29 H30 109.8
H29 C29 H30 108.2
C29 O2 C30 110.6(4)
C29 O2 K1 112.3(3)
C30 O2 K1 113.2(3)
O2 C30 C31 108.4(4)
O2 C30 H31 110.0
C31 C30 H31 110.0
O2 C30 H32 110.0
C31 C30 H32 110.0
H31 C30 H32 108.4
N2 C31 C30 113.2(4)
N2 C31 H33 108.9
C30 C31 H33 108.9
N2 C31 H34 108.9
C30 C31 H34 108.9
H33 C31 H34 107.8
C31 N2 C43 110.4(4)
C31 N2 C37 108.8(4)
C43 N2 C37 109.8(4)
C31 N2 K1 107.6(3)
C43 N2 K1 109.8(3)
C37 N2 K1 110.4(3)
N1 C32 C33 114.9(4)
N1 C32 H35 108.5
C33 C32 H35 108.5
N1 C32 H36 108.5
C33 C32 H36 108.5
H35 C32 H36 107.5
O3 C33 C32 109.3(4)
O3 C33 H37 109.8
C32 C33 H37 109.8
O3 C33 H38 109.8
C32 C33 H38 109.8
H37 C33 H38 108.3
C33 O3 C34 111.7(4)
C33 O3 K1 116.5(3)
C34 O3 K1 118.8(3)
O3 C34 C35 108.2(4)
O3 C34 H39 110.1
C35 C34 H39 110.1
O3 C34 H40 110.1
C35 C34 H40 110.1
H39 C34 H40 108.4
O4 C35 C34 109.1(4)
O4 C35 H41 109.9
C34 C35 H41 109.9
O4 C35 H42 109.9
C34 C35 H42 109.9
H41 C35 H42 108.3
C35 O4 C36 113.0(4)
C35 O4 K1 115.3(3)
C36 O4 K1 114.1(3)
O4 C36 C37 109.1(4)
O4 C36 H43 109.9
C37 C36 H43 109.9
O4 C36 H44 109.9
C37 C36 H44 109.9
H43 C36 H44 108.3
N2 C37 C36 114.1(4)
N2 C37 H45 108.7
C36 C37 H45 108.7
N2 C37 H46 108.7
C36 C37 H46 108.7
H45 C37 H46 107.6
N1 C38 C39 112.8(4)
N1 C38 H47 109.0
C39 C38 H47 109.0
N1 C38 H48 109.0
C39 C38 H48 109.0
H47 C38 H48 107.8
O5 C39 C38 108.4(4)
O5 C39 H49 110.0
C38 C39 H49 110.0
O5 C39 H50 110.0
C38 C39 H50 110.0
H49 C39 H50 108.4
C40 O5 C39 112.7(4)
C40 O5 K1 106.4(3)
C39 O5 K1 113.0(3)
O5 C40 C41 108.5(4)
O5 C40 H51 110.0
C41 C40 H51 110.0
O5 C40 H52 110.0
C41 C40 H52 110.0
H51 C40 H52 108.4
O6 C41 C40 108.9(4)
O6 C41 H53 109.9
C40 C41 H53 109.9
O6 C41 H54 109.9
C40 C41 H54 109.9
H53 C41 H54 108.3
C41 O6 C42 112.3(4)
C41 O6 K1 119.9(3)
C42 O6 K1 119.7(3)
O6 C42 C43 107.5(4)
O6 C42 H55 110.2
C43 C42 H55 110.2
O6 C42 H56 110.2
C43 C42 H56 110.2
H55 C42 H56 108.5
N2 C43 C42 113.0(4)
N2 C43 H57 109.0
C42 C43 H57 109.0
N2 C43 H58 109.0
C42 C43 H58 109.0
H57 C43 H58 107.8
C48 B2 C44 119.3(4)
C48 B2 C57 120.7(4)
C44 B2 C57 120.0(4)
C49 C44 C45 120.6(4)
C49 C44 B2 121.0(4)
C45 C44 B2 118.4(4)
C46 C45 C52 122.8(5)
C46 C45 C44 119.9(4)
C52 C45 C44 117.3(4)
C47 C46 C45 123.2(4)
C47 C46 H59 118.4
C45 C46 H59 118.4
C46 C47 C48 121.0(4)
C46 C47 C56 122.1(4)
C48 C47 C56 116.9(4)
C53 C48 C47 121.7(4)
C53 C48 B2 120.4(4)
C47 C48 B2 117.9(4)
C50 C49 C44 119.8(4)
C50 C49 C63 119.3(4)
C44 C49 C63 120.8(4)
C49 C50 C51 119.9(4)
C49 C50 H60 120.1
C51 C50 H60 120.1
C52 C51 C50 121.3(4)
C52 C51 H61 119.3
C50 C51 H61 119.3
C51 C52 C45 121.0(5)
C51 C52 H62 119.5
C45 C52 H62 119.5
C54 C53 C48 119.1(5)
C54 C53 C66 120.5(4)
C48 C53 C66 120.2(4)
C53 C54 C55 120.0(5)
C53 C54 H63 120.0
C55 C54 H63 120.0
C56 C55 C54 122.1(5)
C56 C55 H64 118.9
C54 C55 H64 118.9
C55 C56 C47 120.1(5)
C55 C56 H65 119.9
C47 C56 H65 119.9
C62 C57 C58 120.5(4)
C62 C57 B2 119.6(4)
C58 C57 B2 119.9(4)
C59 C58 C57 119.1(4)
C59 C58 C63 119.5(4)
C57 C58 C63 121.3(4)
C58 C59 C60 120.8(4)
C58 C59 H66 119.6
C60 C59 H66 119.6
C61 C60 C59 120.0(5)
C61 C60 H67 120.0
C59 C60 H67 120.0
C60 C61 C62 120.6(4)
C60 C61 H68 119.7
C62 C61 H68 119.7
C61 C62 C57 118.9(4)
C61 C62 C66 119.7(4)
C57 C62 C66 121.2(4)
C64 C63 C65 109.2(4)
C64 C63 C49 108.9(4)
C65 C63 C49 107.4(4)
C64 C63 C58 107.4(4)
C65 C63 C58 107.2(4)
C49 C63 C58 116.6(4)
C63 C64 H69 109.5
C63 C64 H70 109.5
H69 C64 H70 109.5
C63 C64 H71 109.5
H69 C64 H71 109.5
H70 C64 H71 109.5
C63 C65 H72 109.5
C63 C65 H73 109.5
H72 C65 H73 109.5
C63 C65 H74 109.5
H72 C65 H74 109.5
H73 C65 H74 109.5
C68 C66 C62 109.2(4)
C68 C66 C67 107.4(4)
C62 C66 C67 107.0(4)
C68 C66 C53 110.8(4)
C62 C66 C53 115.9(4)
C67 C66 C53 106.1(4)
C66 C67 H75 109.5
C66 C67 H76 109.5
H75 C67 H76 109.5
C66 C67 H77 109.5
H75 C67 H77 109.5
H76 C67 H77 109.5
C66 C68 H78 109.5
C66 C68 H79 109.5
H78 C68 H79 109.5
C66 C68 H80 109.5
H78 C68 H80 109.5
H79 C68 H80 109.5
O9 K2 O12 129.33(11)
O9 K2 O8 131.24(11)
O12 K2 O8 94.01(11)
O9 K2 O10 59.64(10)
O12 K2 O10 94.96(10)
O8 K2 O10 101.11(12)
O9 K2 O11 98.66(10)
O12 K2 O11 60.11(10)
O8 K2 O11 124.99(10)
O10 K2 O11 126.71(11)
O9 K2 O7 103.09(10)
O12 K2 O7 121.27(10)
O8 K2 O7 60.02(11)
O10 K2 O7 138.41(10)
O11 K2 O7 91.30(11)
O9 K2 N3 61.83(10)
O12 K2 N3 121.14(11)
O8 K2 N3 118.39(11)
O10 K2 N3 121.45(11)
O11 K2 N3 61.05(11)
O7 K2 N3 58.55(10)
O9 K2 N4 119.15(11)
O12 K2 N4 57.98(11)
O8 K2 N4 61.42(11)
O10 K2 N4 59.52(11)
O11 K2 N4 118.09(12)
O7 K2 N4 121.16(11)
N3 K2 N4 178.93(11)
C81 N3 C75 111.3(4)
C81 N3 C69 110.1(4)
C75 N3 C69 109.2(4)
C81 N3 K2 107.4(3)
C75 N3 K2 106.1(3)
C69 N3 K2 112.8(3)
N3 C69 C70 112.9(4)
N3 C69 H81 109.0
C70 C69 H81 109.0
N3 C69 H82 109.0
C70 C69 H82 109.0
H81 C69 H82 107.8
O7 C70 C69 107.9(4)
O7 C70 H83 110.1
C69 C70 H83 110.1
O7 C70 H84 110.1
C69 C70 H84 110.1
H83 C70 H84 108.4
C70 O7 C71 111.1(4)
C70 O7 K2 112.6(3)
C71 O7 K2 111.4(3)
O7 C71 C72 109.7(4)
O7 C71 H85 109.7
C72 C71 H85 109.7
O7 C71 H86 109.7
C72 C71 H86 109.7
H85 C71 H86 108.2
O8 C72 C71 109.1(4)
O8 C72 H87 109.9
C71 C72 H87 109.9
O8 C72 H88 109.9
C71 C72 H88 109.9
H87 C72 H88 108.3
C72 O8 C73 112.0(4)
C72 O8 K2 114.9(3)
C73 O8 K2 110.8(3)
O8 C73 C74 109.5(4)
O8 C73 H89 109.8
C74 C73 H89 109.8
O8 C73 H90 109.8
C74 C73 H90 109.8
H89 C73 H90 108.2
N4 C74 C73 112.1(4)
N4 C74 H91 109.2
C73 C74 H91 109.2
N4 C74 H92 109.2
C73 C74 H92 109.2
H91 C74 H92 107.9
C80 N4 C86 112.0(4)
C80 N4 C74 109.8(4)
C86 N4 C74 110.2(4)
C80 N4 K2 108.8(3)
C86 N4 K2 110.5(3)
C74 N4 K2 105.3(3)
N3 C75 C76 115.1(4)
N3 C75 H93 108.5
C76 C75 H93 108.5
N3 C75 H94 108.5
C76 C75 H94 108.5
H93 C75 H94 107.5
O9 C76 C75 108.3(4)
O9 C76 H95 110.0
C75 C76 H95 110.0
O9 C76 H96 110.0
C75 C76 H96 110.0
H95 C76 H96 108.4
C76 O9 C77 111.6(4)
C76 O9 K2 116.5(3)
C77 O9 K2 117.0(3)
O9 C77 C78 108.8(4)
O9 C77 H97 109.9
C78 C77 H97 109.9
O9 C77 H98 109.9
C78 C77 H98 109.9
H97 C77 H98 108.3
O10 C78 C77 108.3(4)
O10 C78 H99 110.0
C77 C78 H99 110.0
O10 C78 H100 110.0
C77 C78 H100 110.0
H99 C78 H100 108.4
C79 O10 C78 112.2(4)
C79 O10 K2 111.3(3)
C78 O10 K2 116.0(3)
O10 C79 C80 108.6(4)
O10 C79 H101 110.0
C80 C79 H101 110.0
O10 C79 H102 110.0
C80 C79 H102 110.0
H101 C79 H102 108.4
N4 C80 C79 113.4(4)
N4 C80 H103 108.9
C79 C80 H103 108.9
N4 C80 H104 108.9
C79 C80 H104 108.9
H103 C80 H104 107.7
N3 C81 C82 111.4(4)
N3 C81 H105 109.4
C82 C81 H105 109.4
N3 C81 H106 109.4
C82 C81 H106 109.4
H105 C81 H106 108.0
O11 C82 C81 108.5(4)
O11 C82 H107 110.0
C81 C82 H107 110.0
O11 C82 H108 110.0
C81 C82 H108 110.0
H107 C82 H108 108.4
C83 O11 C82 112.7(4)
C83 O11 K2 107.6(3)
C82 O11 K2 110.3(3)
O11 C83 C84 108.7(4)
O11 C83 H109 110.0
C84 C83 H109 110.0
O11 C83 H110 110.0
C84 C83 H110 110.0
H109 C83 H110 108.3
O12 C84 C83 108.8(4)
O12 C84 H111 109.9
C83 C84 H111 109.9
O12 C84 H112 109.9
C83 C84 H112 109.9
H111 C84 H112 108.3
C84 O12 C85 113.1(4)
C84 O12 K2 118.7(3)
C85 O12 K2 119.5(3)
O12 C85 C86 107.7(4)
O12 C85 H113 110.2
C86 C85 H113 110.2
O12 C85 H114 110.2
C86 C85 H114 110.2
H113 C85 H114 108.5
C85 C86 N4 113.0(4)
C85 C86 H115 109.0
N4 C86 H115 109.0
C85 C86 H116 109.0
N4 C86 H116 109.0
H115 C86 H116 107.8

loop_
_geom_bond_atom_site_label_1
_geom_bond_atom_site_label_2
_geom_bond_distance
B1 C1 1.492(7)
B1 C5 1.495(7)
B1 C14 1.534(7)
C1 C6 1.427(6)
C1 C2 1.435(7)
C2 C3 1.419(7)
C2 C9 1.425(7)
C3 C4 1.420(7)
C3 H1 0.9300
C4 C5 1.430(7)
C4 C13 1.434(7)
C5 C10 1.417(6)
C6 C7 1.377(6)
C6 C20 1.543(6)
C7 C8 1.400(7)
C7 H2 0.9300
C8 C9 1.370(7)
C8 H3 0.9300
C9 H4 0.9300
C10 C11 1.377(6)
C10 C23 1.551(7)
C11 C12 1.405(7)
C11 H5 0.9300
C12 C13 1.365(7)
C12 H6 0.9300
C13 H7 0.9300
C14 C15 1.407(6)
C14 C19 1.410(6)
C15 C16 1.387(7)
C15 C20 1.556(6)
C16 C17 1.392(6)
C16 H8 0.9300
C17 C18 1.391(7)
C17 H9 0.9300
C18 C19 1.385(7)
C18 H10 0.9300
C19 C23 1.567(6)
C20 C22 1.540(6)
C20 C21 1.545(6)
C21 H11 0.9600
C21 H12 0.9600
C21 H13 0.9600
C22 H14 0.9600
C22 H15 0.9600
C22 H16 0.9600
C23 C25 1.534(6)
C23 C24 1.545(6)
C24 H17 0.9600
C24 H18 0.9600
C24 H19 0.9600
C25 H20 0.9600
C25 H21 0.9600
C25 H22 0.9600
K1 O6 2.730(3)
K1 O3 2.759(3)
K1 O1 2.844(3)
K1 O2 2.849(3)
K1 O4 2.863(4)
K1 O5 2.924(4)
K1 N1 3.014(5)
K1 N2 3.029(5)
N1 C32 1.472(6)
N1 C38 1.474(6)
N1 C26 1.477(6)
C26 C27 1.501(7)
C26 H23 0.9700
C26 H24 0.9700
C27 O1 1.431(6)
C27 H25 0.9700
C27 H26 0.9700
O1 C28 1.421(6)
C28 C29 1.463(8)
C28 H27 0.9700
C28 H28 0.9700
C29 O2 1.422(6)
C29 H29 0.9700
C29 H30 0.9700
O2 C30 1.430(6)
C30 C31 1.504(7)
C30 H31 0.9700
C30 H32 0.9700
C31 N2 1.468(6)
C31 H33 0.9700
C31 H34 0.9700
N2 C43 1.474(6)
N2 C37 1.475(6)
C32 C33 1.509(7)
C32 H35 0.9700
C32 H36 0.9700
C33 O3 1.423(6)
C33 H37 0.9700
C33 H38 0.9700
O3 C34 1.429(6)
C34 C35 1.498(7)
C34 H39 0.9700
C34 H40 0.9700
C35 O4 1.411(5)
C35 H41 0.9700
C35 H42 0.9700
O4 C36 1.428(6)
C36 C37 1.496(7)
C36 H43 0.9700
C36 H44 0.9700
C37 H45 0.9700
C37 H46 0.9700
C38 C39 1.492(7)
C38 H47 0.9700
C38 H48 0.9700
C39 O5 1.426(6)
C39 H49 0.9700
C39 H50 0.9700
O5 C40 1.419(6)
C40 C41 1.489(7)
C40 H51 0.9700
C40 H52 0.9700
C41 O6 1.416(6)
C41 H53 0.9700
C41 H54 0.9700
O6 C42 1.432(6)
C42 C43 1.499(7)
C42 H55 0.9700
C42 H56 0.9700
C43 H57 0.9700
C43 H58 0.9700
B2 C48 1.495(7)
B2 C44 1.502(7)
B2 C57 1.520(7)
C44 C49 1.420(6)
C44 C45 1.438(7)
C45 C46 1.411(7)
C45 C52 1.426(6)
C46 C47 1.409(7)
C46 H59 0.9300
C47 C48 1.430(7)
C47 C56 1.436(6)
C48 C53 1.413(6)
C49 C50 1.374(6)
C49 C63 1.549(7)
C50 C51 1.422(7)
C50 H60 0.9300
C51 C52 1.364(7)
C51 H61 0.9300
C52 H62 0.9300
C53 C54 1.385(7)
C53 C66 1.564(7)
C54 C55 1.404(7)
C54 H63 0.9300
C55 C56 1.369(7)
C55 H64 0.9300
C56 H65 0.9300
C57 C62 1.407(6)
C57 C58 1.418(6)
C58 C59 1.372(7)
C58 C63 1.559(6)
C59 C60 1.402(7)
C59 H66 0.9300
C60 C61 1.391(7)
C60 H67 0.9300
C61 C62 1.393(7)
C61 H68 0.9300
C62 C66 1.550(6)
C63 C64 1.532(6)
C63 C65 1.542(6)
C64 H69 0.9600
C64 H70 0.9600
C64 H71 0.9600
C65 H72 0.9600
C65 H73 0.9600
C65 H74 0.9600
C66 C68 1.541(6)
C66 C67 1.556(6)
C67 H75 0.9600
C67 H76 0.9600
C67 H77 0.9600
C68 H78 0.9600
C68 H79 0.9600
C68 H80 0.9600
K2 O9 2.755(3)
K2 O12 2.755(3)
K2 O8 2.802(3)
K2 O10 2.828(4)
K2 O11 2.858(4)
K2 O7 2.898(3)
K2 N3 3.026(5)
K2 N4 3.087(5)
N3 C81 1.460(6)
N3 C75 1.479(6)
N3 C69 1.482(6)
C69 C70 1.501(7)
C69 H81 0.9700
C69 H82 0.9700
C70 O7 1.419(6)
C70 H83 0.9700
C70 H84 0.9700
O7 C71 1.426(6)
C71 C72 1.476(8)
C71 H85 0.9700
C71 H86 0.9700
C72 O8 1.415(6)
C72 H87 0.9700
C72 H88 0.9700
O8 C73 1.425(6)
C73 C74 1.497(7)
C73 H89 0.9700
C73 H90 0.9700
C74 N4 1.476(6)
C74 H91 0.9700
C74 H92 0.9700
N4 C80 1.460(6)
N4 C86 1.472(6)
C75 C76 1.509(7)
C75 H93 0.9700
C75 H94 0.9700
C76 O9 1.429(6)
C76 H95 0.9700
C76 H96 0.9700
O9 C77 1.437(6)
C77 C78 1.489(7)
C77 H97 0.9700
C77 H98 0.9700
C78 O10 1.428(5)
C78 H99 0.9700
C78 H100 0.9700
O10 C79 1.417(6)
C79 C80 1.502(7)
C79 H101 0.9700
C79 H102 0.9700
C80 H103 0.9700
C80 H104 0.9700
C81 C82 1.509(7)
C81 H105 0.9700
C81 H106 0.9700
C82 O11 1.419(6)
C82 H107 0.9700
C82 H108 0.9700
O11 C83 1.419(5)
C83 C84 1.492(7)
C83 H109 0.9700
C83 H110 0.9700
C84 O12 1.405(6)
C84 H111 0.9700
C84 H112 0.9700
O12 C85 1.439(6)
C85 C86 1.471(7)
C85 H113 0.9700
C85 H114 0.9700
C86 H115 0.9700
C86 H116 0.9700

loop_
_geom_torsion_atom_site_label_1
_geom_torsion_atom_site_label_2
_geom_torsion_atom_site_label_3
_geom_torsion_atom_site_label_4
_geom_torsion
C5 B1 C1 C6 -179.3(4)
C14 B1 C1 C6 1.1(7)
C5 B1 C1 C2 1.6(6)
C14 B1 C1 C2 -177.9(4)
C6 C1 C2 C3 177.3(4)
B1 C1 C2 C3 -3.7(6)
C6 C1 C2 C9 -3.0(6)
B1 C1 C2 C9 176.0(4)
C9 C2 C3 C4 -177.2(4)
C1 C2 C3 C4 2.5(7)
C2 C3 C4 C5 1.0(7)
C2 C3 C4 C13 -179.5(4)
C3 C4 C5 C10 176.9(4)
C13 C4 C5 C10 -2.6(6)
C3 C4 C5 B1 -3.0(6)
C13 C4 C5 B1 177.5(4)
C1 B1 C5 C10 -178.2(4)
C14 B1 C5 C10 1.3(7)
C1 B1 C5 C4 1.7(6)
C14 B1 C5 C4 -178.8(4)
C2 C1 C6 C7 2.3(6)
B1 C1 C6 C7 -176.7(4)
C2 C1 C6 C20 -177.5(4)
B1 C1 C6 C20 3.5(6)
C1 C6 C7 C8 -0.6(7)
C20 C6 C7 C8 179.2(4)
C6 C7 C8 C9 -0.2(7)
C7 C8 C9 C2 -0.6(7)
C3 C2 C9 C8 -178.1(4)
C1 C2 C9 C8 2.2(7)
C4 C5 C10 C11 1.8(7)
B1 C5 C10 C11 -178.3(4)
C4 C5 C10 C23 -172.6(4)
B1 C5 C10 C23 7.3(6)
C5 C10 C11 C12 0.5(7)
C23 C10 C11 C12 175.0(4)
C10 C11 C12 C13 -2.0(7)
C11 C12 C13 C4 1.2(7)
C3 C4 C13 C12 -178.4(4)
C5 C4 C13 C12 1.1(7)
C1 B1 C14 C15 -3.4(6)
C5 B1 C14 C15 177.1(4)
C1 B1 C14 C19 176.4(4)
C5 B1 C14 C19 -3.1(6)
C19 C14 C15 C16 0.8(6)
B1 C14 C15 C16 -179.4(4)
C19 C14 C15 C20 -178.8(4)
B1 C14 C15 C20 0.9(6)
C14 C15 C16 C17 -0.3(7)
C20 C15 C16 C17 179.3(4)
C15 C16 C17 C18 -1.1(7)
C16 C17 C18 C19 2.0(7)
C17 C18 C19 C14 -1.5(7)
C17 C18 C19 C23 -177.5(4)
C15 C14 C19 C18 0.1(6)
B1 C14 C19 C18 -179.7(4)
C15 C14 C19 C23 176.1(4)
B1 C14 C19 C23 -3.7(6)
C7 C6 C20 C22 -65.3(5)
C1 C6 C20 C22 114.5(4)
C7 C6 C20 C21 51.7(5)
C1 C6 C20 C21 -128.6(4)
C7 C6 C20 C15 174.5(4)
C1 C6 C20 C15 -5.7(6)
C16 C15 C20 C22 63.5(5)
C14 C15 C20 C22 -116.8(4)
C16 C15 C20 C6 -176.1(4)
C14 C15 C20 C6 3.5(6)
C16 C15 C20 C21 -52.8(5)
C14 C15 C20 C21 126.8(4)
C11 C10 C23 C25 47.5(6)
C5 C10 C23 C25 -138.2(4)
C11 C10 C23 C24 -69.2(5)
C5 C10 C23 C24 105.2(5)
C11 C10 C23 C19 172.2(4)
C5 C10 C23 C19 -13.4(6)
C18 C19 C23 C25 -46.6(6)
C14 C19 C23 C25 137.5(4)
C18 C19 C23 C24 69.1(5)
C14 C19 C23 C24 -106.9(5)
C18 C19 C23 C10 -172.4(4)
C14 C19 C23 C10 11.6(6)
O6 K1 N1 C32 134.3(3)
O3 K1 N1 C32 11.8(3)
O1 K1 N1 C32 -115.5(3)
O2 K1 N1 C32 -109.2(3)
O4 K1 N1 C32 15.3(3)
O5 K1 N1 C32 131.2(3)
N2 K1 N1 C32 161(5)
O6 K1 N1 C38 13.6(3)
O3 K1 N1 C38 -109.0(3)
O1 K1 N1 C38 123.8(3)
O2 K1 N1 C38 130.0(3)
O4 K1 N1 C38 -105.5(3)
O5 K1 N1 C38 10.4(3)
N2 K1 N1 C38 40(5)
O6 K1 N1 C26 -107.3(3)
O3 K1 N1 C26 130.1(3)
O1 K1 N1 C26 2.9(3)
O2 K1 N1 C26 9.1(3)
O4 K1 N1 C26 133.6(3)
O5 K1 N1 C26 -110.5(3)
N2 K1 N1 C26 -81(5)
C32 N1 C26 C27 82.4(5)
C38 N1 C26 C27 -155.8(4)
K1 N1 C26 C27 -34.2(5)
N1 C26 C27 O1 64.7(5)
C26 C27 O1 C28 165.3(4)
C26 C27 O1 K1 -61.5(4)
O6 K1 O1 C28 -89.4(3)
O3 K1 O1 C28 115.9(3)
O2 K1 O1 C28 -11.5(3)
O4 K1 O1 C28 58.2(4)
O5 K1 O1 C28 -145.3(3)
N1 K1 O1 C28 162.2(3)
N2 K1 O1 C28 -19.2(3)
O6 K1 O1 C27 138.5(3)
O3 K1 O1 C27 -16.1(3)
O2 K1 O1 C27 -143.6(3)
O4 K1 O1 C27 -73.9(3)
O5 K1 O1 C27 82.6(3)
N1 K1 O1 C27 30.1(3)
N2 K1 O1 C27 -151.2(3)
C27 O1 C28 C29 176.0(4)
K1 O1 C28 C29 43.6(5)
O1 C28 C29 O2 -66.4(5)
C28 C29 O2 C30 -178.3(4)
C28 C29 O2 K1 54.2(5)
O6 K1 O2 C29 100.1(3)
O3 K1 O2 C29 -104.4(3)
O1 K1 O2 C29 -22.1(3)
O4 K1 O2 C29 -162.5(3)
O5 K1 O2 C29 44.4(3)
N1 K1 O2 C29 -28.3(3)
N2 K1 O2 C29 150.3(3)
O6 K1 O2 C30 -26.1(3)
O3 K1 O2 C30 129.4(3)
O1 K1 O2 C30 -148.2(3)
O4 K1 O2 C30 71.3(3)
O5 K1 O2 C30 -81.7(3)
N1 K1 O2 C30 -154.5(3)
N2 K1 O2 C30 24.2(3)
C29 O2 C30 C31 175.7(4)
K1 O2 C30 C31 -57.3(4)
O2 C30 C31 N2 71.3(6)
C30 C31 N2 C43 75.7(5)
C30 C31 N2 C37 -163.7(4)
C30 C31 N2 K1 -44.1(5)
O6 K1 N2 C31 127.7(3)
O3 K1 N2 C31 -110.3(3)
O1 K1 N2 C31 17.9(3)
O2 K1 N2 C31 10.4(3)
O4 K1 N2 C31 -113.2(3)
O5 K1 N2 C31 130.3(3)
N1 K1 N2 C31 101(5)
O6 K1 N2 C43 7.5(3)
O3 K1 N2 C43 129.5(3)
O1 K1 N2 C43 -102.3(3)
O2 K1 N2 C43 -109.8(3)
O4 K1 N2 C43 126.6(3)
O5 K1 N2 C43 10.1(3)
N1 K1 N2 C43 -19(5)
O6 K1 N2 C37 -113.7(3)
O3 K1 N2 C37 8.3(3)
O1 K1 N2 C37 136.5(3)
O2 K1 N2 C37 128.9(3)
O4 K1 N2 C37 5.4(3)
O5 K1 N2 C37 -111.1(3)
N1 K1 N2 C37 -141(5)
C38 N1 C32 C33 76.2(5)
C26 N1 C32 C33 -163.6(4)
K1 N1 C32 C33 -43.6(5)
N1 C32 C33 O3 66.6(6)
C32 C33 O3 C34 167.5(4)
C32 C33 O3 K1 -51.6(5)
O6 K1 O3 C33 -85.5(3)
O1 K1 O3 C33 65.7(3)
O2 K1 O3 C33 127.2(3)
O4 K1 O3 C33 -155.6(3)
O5 K1 O3 C33 -28.6(3)
N1 K1 O3 C33 20.9(3)
N2 K1 O3 C33 -158.4(3)
O6 K1 O3 C34 52.6(4)
O1 K1 O3 C34 -156.2(3)
O2 K1 O3 C34 -94.7(3)
O4 K1 O3 C34 -17.5(3)
O5 K1 O3 C34 109.5(3)
N1 K1 O3 C34 159.0(3)
N2 K1 O3 C34 -20.3(3)
C33 O3 C34 C35 -172.3(4)
K1 O3 C34 C35 47.7(4)
O3 C34 C35 O4 -61.4(5)
C34 C35 O4 C36 -179.4(4)
C34 C35 O4 K1 46.9(4)
O6 K1 O4 C35 -150.3(3)
O3 K1 O4 C35 -16.7(3)
O1 K1 O4 C35 57.3(4)
O2 K1 O4 C35 112.7(3)
O5 K1 O4 C35 -93.3(3)
N1 K1 O4 C35 -20.3(3)
N2 K1 O4 C35 160.4(3)
O6 K1 O4 C36 76.4(3)
O3 K1 O4 C36 -149.9(3)
O1 K1 O4 C36 -75.9(3)
O2 K1 O4 C36 -20.6(3)
O5 K1 O4 C36 133.4(3)
N1 K1 O4 C36 -153.6(3)
N2 K1 O4 C36 27.2(3)
C35 O4 C36 C37 167.6(4)
K1 O4 C36 C37 -58.1(4)
C31 N2 C37 C36 81.0(5)
C43 N2 C37 C36 -158.1(4)
K1 N2 C37 C36 -36.9(5)
O4 C36 C37 N2 65.1(5)
C32 N1 C38 C39 -161.5(4)
C26 N1 C38 C39 78.3(5)
K1 N1 C38 C39 -44.1(5)
N1 C38 C39 O5 70.3(5)
C38 C39 O5 C40 -177.4(4)
C38 C39 O5 K1 -56.8(4)
O6 K1 O5 C40 -28.7(3)
O3 K1 O5 C40 -160.8(3)
O1 K1 O5 C40 95.7(3)
O2 K1 O5 C40 43.2(3)
O4 K1 O5 C40 -103.4(3)
N1 K1 O5 C40 148.1(3)
N2 K1 O5 C40 -31.2(3)
O6 K1 O5 C39 -152.8(3)
O3 K1 O5 C39 75.0(3)
O1 K1 O5 C39 -28.5(3)
O2 K1 O5 C39 -80.9(3)
O4 K1 O5 C39 132.4(3)
N1 K1 O5 C39 24.0(3)
N2 K1 O5 C39 -155.4(3)
C39 O5 C40 C41 -175.5(4)
K1 O5 C40 C41 60.2(4)
O5 C40 C41 O6 -67.3(5)
C40 C41 O6 C42 -174.1(4)
C40 C41 O6 K1 37.3(5)
O3 K1 O6 C41 68.6(3)
O1 K1 O6 C41 -78.4(3)
O2 K1 O6 C41 -136.4(3)
O4 K1 O6 C41 122.8(3)
O5 K1 O6 C41 -5.1(3)
N1 K1 O6 C41 -8.3(4)
N2 K1 O6 C41 172.3(4)
O3 K1 O6 C42 -77.7(3)
O1 K1 O6 C42 135.3(3)
O2 K1 O6 C42 77.2(3)
O4 K1 O6 C42 -23.6(3)
O5 K1 O6 C42 -151.5(3)
N1 K1 O6 C42 -154.6(3)
N2 K1 O6 C42 26.0(3)
C41 O6 C42 C43 155.0(4)
K1 O6 C42 C43 -56.3(4)
C31 N2 C43 C42 -156.8(4)
C37 N2 C43 C42 83.3(5)
K1 N2 C43 C42 -38.2(5)
O6 C42 C43 N2 61.9(5)
C48 B2 C44 C49 -178.1(4)
C57 B2 C44 C49 1.8(6)
C48 B2 C44 C45 1.9(6)
C57 B2 C44 C45 -178.2(4)
C49 C44 C45 C46 176.0(4)
B2 C44 C45 C46 -4.0(6)
C49 C44 C45 C52 -3.5(6)
B2 C44 C45 C52 176.5(4)
C52 C45 C46 C47 -178.8(4)
C44 C45 C46 C47 1.7(7)
C45 C46 C47 C48 2.9(7)
C45 C46 C47 C56 -179.2(4)
C46 C47 C48 C53 176.0(4)
C56 C47 C48 C53 -2.1(6)
C46 C47 C48 B2 -4.8(6)
C56 C47 C48 B2 177.2(4)
C44 B2 C48 C53 -178.3(4)
C57 B2 C48 C53 1.7(7)
C44 B2 C48 C47 2.4(6)
C57 B2 C48 C47 -177.5(4)
C45 C44 C49 C50 2.1(6)
B2 C44 C49 C50 -177.9(4)
C45 C44 C49 C63 -176.1(4)
B2 C44 C49 C63 3.9(6)
C44 C49 C50 C51 0.4(7)
C63 C49 C50 C51 178.7(4)
C49 C50 C51 C52 -1.5(7)
C50 C51 C52 C45 0.0(7)
C46 C45 C52 C51 -177.1(4)
C44 C45 C52 C51 2.5(7)
C47 C48 C53 C54 2.7(7)
B2 C48 C53 C54 -176.6(4)
C47 C48 C53 C66 -171.5(4)
B2 C48 C53 C66 9.2(6)
C48 C53 C54 C55 -0.7(7)
C66 C53 C54 C55 173.5(4)
C53 C54 C55 C56 -1.9(8)
C54 C55 C56 C47 2.5(8)
C46 C47 C56 C55 -178.5(5)
C48 C47 C56 C55 -0.5(7)
C48 B2 C57 C62 -4.2(6)
C44 B2 C57 C62 175.9(4)
C48 B2 C57 C58 175.3(4)
C44 B2 C57 C58 -4.6(6)
C62 C57 C58 C59 2.1(6)
B2 C57 C58 C59 -177.3(4)
C62 C57 C58 C63 -178.9(4)
B2 C57 C58 C63 1.6(6)
C57 C58 C59 C60 -2.9(7)
C63 C58 C59 C60 178.1(4)
C58 C59 C60 C61 1.6(8)
C59 C60 C61 C62 0.6(8)
C60 C61 C62 C57 -1.3(7)
C60 C61 C62 C66 -177.3(4)
C58 C57 C62 C61 0.0(7)
B2 C57 C62 C61 179.4(4)
C58 C57 C62 C66 175.9(4)
B2 C57 C62 C66 -4.7(6)
C50 C49 C63 C64 53.5(5)
C44 C49 C63 C64 -128.3(4)
C50 C49 C63 C65 -64.7(5)
C44 C49 C63 C65 113.5(4)
C50 C49 C63 C58 175.1(4)
C44 C49 C63 C58 -6.6(6)
C59 C58 C63 C64 -54.8(5)
C57 C58 C63 C64 126.3(4)
C59 C58 C63 C65 62.4(5)
C57 C58 C63 C65 -116.5(5)
C59 C58 C63 C49 -177.2(4)
C57 C58 C63 C49 3.8(6)
C61 C62 C66 C68 -43.3(5)
C57 C62 C66 C68 140.8(4)
C61 C62 C66 C67 72.6(5)
C57 C62 C66 C67 -103.2(5)
C61 C62 C66 C53 -169.3(4)
C57 C62 C66 C53 14.9(6)
C54 C53 C66 C68 43.6(6)
C48 C53 C66 C68 -142.3(4)
C54 C53 C66 C62 168.7(4)
C48 C53 C66 C62 -17.2(6)
C54 C53 C66 C67 -72.7(5)
C48 C53 C66 C67 101.4(5)
O9 K2 N3 C81 -109.5(3)
O12 K2 N3 C81 11.6(3)
O8 K2 N3 C81 126.4(3)
O10 K2 N3 C81 -107.7(3)
O11 K2 N3 C81 9.9(3)
O7 K2 N3 C81 121.5(3)
N4 K2 N3 C81 47(6)
O9 K2 N3 C75 9.6(3)
O12 K2 N3 C75 130.7(3)
O8 K2 N3 C75 -114.5(3)
O10 K2 N3 C75 11.5(3)
O11 K2 N3 C75 129.0(3)
O7 K2 N3 C75 -119.3(3)
N4 K2 N3 C75 166(6)
O9 K2 N3 C69 129.0(3)
O12 K2 N3 C69 -109.9(3)
O8 K2 N3 C69 4.9(3)
O10 K2 N3 C69 130.9(3)
O11 K2 N3 C69 -111.6(3)
O7 K2 N3 C69 0.1(3)
N4 K2 N3 C69 -75(6)
C81 N3 C69 C70 -151.1(4)
C75 N3 C69 C70 86.5(5)
K2 N3 C69 C70 -31.2(5)
N3 C69 C70 O7 64.1(5)
C69 C70 O7 C71 170.3(4)
C69 C70 O7 K2 -64.0(4)
O9 K2 O7 C70 -11.8(3)
O12 K2 O7 C70 142.7(3)
O8 K2 O7 C70 -142.1(3)
O10 K2 O7 C70 -70.5(3)
O11 K2 O7 C70 87.4(3)
N3 K2 O7 C70 32.9(3)
N4 K2 O7 C70 -148.3(3)
O9 K2 O7 C71 113.7(3)
O12 K2 O7 C71 -91.8(3)
O8 K2 O7 C71 -16.6(3)
O10 K2 O7 C71 55.1(4)
O11 K2 O7 C71 -147.1(3)
N3 K2 O7 C71 158.5(3)
N4 K2 O7 C71 -22.7(3)
C70 O7 C71 C72 175.6(4)
K2 O7 C71 C72 49.2(5)
O7 C71 C72 O8 -68.7(6)
C71 C72 O8 C73 178.9(4)
C71 C72 O8 K2 51.4(5)
O9 K2 O8 C72 -99.2(3)
O12 K2 O8 C72 105.8(3)
O10 K2 O8 C72 -158.3(3)
O11 K2 O8 C72 49.9(4)
O7 K2 O8 C72 -18.3(3)
N3 K2 O8 C72 -23.1(4)
N4 K2 O8 C72 155.7(4)
O9 K2 O8 C73 132.6(3)
O12 K2 O8 C73 -22.4(3)
O10 K2 O8 C73 73.5(3)
O11 K2 O8 C73 -78.3(3)
O7 K2 O8 C73 -146.4(3)
N3 K2 O8 C73 -151.2(3)
N4 K2 O8 C73 27.6(3)
C72 O8 C73 C74 166.6(4)
K2 O8 C73 C74 -63.7(4)
O8 C73 C74 N4 75.0(5)
C73 C74 N4 C80 -158.4(4)
C73 C74 N4 C86 77.7(5)
C73 C74 N4 K2 -41.4(5)
O9 K2 N4 C80 1.4(3)
O12 K2 N4 C80 -119.1(3)
O8 K2 N4 C80 125.2(3)
O10 K2 N4 C80 0.1(3)
O11 K2 N4 C80 -118.1(3)
O7 K2 N4 C80 131.2(3)
N3 K2 N4 C80 -155(6)
O9 K2 N4 C86 124.8(3)
O12 K2 N4 C86 4.3(3)
O8 K2 N4 C86 -111.4(3)
O10 K2 N4 C86 123.4(3)
O11 K2 N4 C86 5.3(3)
O7 K2 N4 C86 -105.4(3)
N3 K2 N4 C86 -31(6)
O9 K2 N4 C74 -116.3(3)
O12 K2 N4 C74 123.3(3)
O8 K2 N4 C74 7.5(3)
O10 K2 N4 C74 -117.6(3)
O11 K2 N4 C74 124.2(3)
O7 K2 N4 C74 13.5(3)
N3 K2 N4 C74 88(6)
C81 N3 C75 C76 74.7(5)
C69 N3 C75 C76 -163.5(4)
K2 N3 C75 C76 -41.8(5)
N3 C75 C76 O9 66.6(5)
C75 C76 O9 C77 167.6(4)
C75 C76 O9 K2 -54.3(4)
O12 K2 O9 C76 -85.1(3)
O8 K2 O9 C76 127.9(3)
O10 K2 O9 C76 -154.6(3)
O11 K2 O9 C76 -26.9(3)
O7 K2 O9 C76 66.5(3)
N3 K2 O9 C76 23.6(3)
N4 K2 O9 C76 -155.9(3)
O12 K2 O9 C77 50.7(3)
O8 K2 O9 C77 -96.3(3)
O10 K2 O9 C77 -18.8(3)
O11 K2 O9 C77 108.9(3)
O7 K2 O9 C77 -157.7(3)
N3 K2 O9 C77 159.3(3)
N4 K2 O9 C77 -20.2(3)
C76 O9 C77 C78 -172.4(4)
K2 O9 C77 C78 49.8(4)
O9 C77 C78 O10 -61.8(5)
C77 C78 O10 C79 174.9(4)
C77 C78 O10 K2 45.3(4)
O9 K2 O10 C79 -145.0(3)
O12 K2 O10 C79 81.6(3)
O8 K2 O10 C79 -13.5(3)
O11 K2 O10 C79 137.6(3)
O7 K2 O10 C79 -70.4(3)
N3 K2 O10 C79 -147.0(3)
N4 K2 O10 C79 33.6(3)
O9 K2 O10 C78 -15.1(3)
O12 K2 O10 C78 -148.4(3)
O8 K2 O10 C78 116.5(3)
O11 K2 O10 C78 -92.4(3)
O7 K2 O10 C78 59.6(3)
N3 K2 O10 C78 -17.0(3)
N4 K2 O10 C78 163.5(3)
C78 O10 C79 C80 161.2(4)
K2 O10 C79 C80 -66.8(4)
C86 N4 C80 C79 -154.5(4)
C74 N4 C80 C79 82.7(5)
K2 N4 C80 C79 -32.1(5)
O10 C79 C80 N4 68.0(5)
C75 N3 C81 C82 -160.1(4)
C69 N3 C81 C82 78.8(5)
K2 N3 C81 C82 -44.4(4)
N3 C81 C82 O11 75.5(5)
C81 C82 O11 C83 178.2(4)
C81 C82 O11 K2 -61.5(4)
O9 K2 O11 C83 -159.6(3)
O12 K2 O11 C83 -28.9(3)
O8 K2 O11 C83 43.4(3)
O10 K2 O11 C83 -101.2(3)
O7 K2 O11 C83 96.9(3)
N3 K2 O11 C83 149.4(3)
N4 K2 O11 C83 -29.8(3)
O9 K2 O11 C82 77.1(3)
O12 K2 O11 C82 -152.2(3)
O8 K2 O11 C82 -79.9(3)
O10 K2 O11 C82 135.5(3)
O7 K2 O11 C82 -26.3(3)
N3 K2 O11 C82 26.2(3)
N4 K2 O11 C82 -153.1(3)
C82 O11 C83 C84 -177.5(4)
K2 O11 C83 C84 60.7(4)
O11 C83 C84 O12 -66.8(5)
C83 C84 O12 C85 -176.0(4)
C83 C84 O12 K2 36.6(5)
O9 K2 O12 C84 70.9(3)
O8 K2 O12 C84 -133.4(3)
O10 K2 O12 C84 125.1(3)
O11 K2 O12 C84 -4.9(3)
O7 K2 O12 C84 -76.3(3)
N3 K2 O12 C84 -6.5(4)
N4 K2 O12 C84 174.2(4)
O9 K2 O12 C85 -74.4(3)
O8 K2 O12 C85 81.3(3)
O10 K2 O12 C85 -20.2(3)
O11 K2 O12 C85 -150.2(3)
O7 K2 O12 C85 138.4(3)
N3 K2 O12 C85 -151.9(3)
N4 K2 O12 C85 28.9(3)
C84 O12 C85 C86 152.8(4)
K2 O12 C85 C86 -60.1(4)
O12 C85 C86 N4 61.5(5)
C80 N4 C86 C85 86.3(5)
C74 N4 C86 C85 -151.1(4)
K2 N4 C86 C85 -35.2(5)
